data_2231390
loop_
_publ_author_name
'Sweidan, Kamal'
'Mallah, Eyad'
'Abu-Salem, Qutaiba'
'Steimann, Manfred'
'Maichle-M\"ossmer, C\"acilia'

_publ_section_title
;
 1,3-Diisopropyl-4,5-dimethylimidazolium benzenesulfonate
;
_journal_coeditor_code ZS2131
_journal_issue 8
_journal_name_full 'Acta Crystallographica Section E'
_journal_page_first o2205
_journal_paper_doi 10.1107/S1600536811030236
_journal_volume 67
_journal_year 2011
_chemical_formula_iupac 'C11 H21 N2 +, C6 H5 O3 S -'
_chemical_formula_moiety 'C11 H21 N2 +, C6 H5 O3 S -'
_chemical_formula_sum 'C17 H26 N2 O3 S'
_chemical_formula_weight 338.46
_chemical_name_systematic
;
1,3-Diisopropyl-4,5-dimethylimidazolium benzenesulfonate
;
_space_group_IT_number 2
_symmetry_cell_setting triclinic
_symmetry_space_group_name_Hall '-P 1'
_symmetry_space_group_name_H-M 'P -1'
_atom_sites_solution_hydrogens geom
_atom_sites_solution_primary direct
_atom_sites_solution_secondary difmap
_audit_creation_method SHELXL-97
_cell_angle_alpha 87.082(8)
_cell_angle_beta 88.326(8)
_cell_angle_gamma 83.988(8)
_cell_formula_units_Z 4
_cell_length_a 8.8691(9)
_cell_length_b 14.1494(15)
_cell_length_c 14.3200(14)
_cell_measurement_reflns_used 8000
_cell_measurement_temperature 173(2)
_cell_measurement_theta_max 26.37
_cell_measurement_theta_min 3.17
_cell_volume 1784.3(3)
_computing_cell_refinement 'X-AREA (Stoe & Cie, 2008)'
_computing_data_collection 'X-AREA (Stoe & Cie, 2008)'
_computing_data_reduction 'X-RED32 (Stoe & Cie, 2008)'
_computing_molecular_graphics 'SHELXTL (Sheldrick, 2008)'
_computing_publication_material 'SHELXTL (Sheldrick, 2008)'
_computing_structure_refinement 'SHELXL97 (Sheldrick, 2008)'
_computing_structure_solution 'SHELXS97 (Sheldrick, 2008)'
_diffrn_ambient_temperature 173(2)
_diffrn_measured_fraction_theta_full 0.998
_diffrn_measured_fraction_theta_max 0.998
_diffrn_measurement_device_type 'Stoe IPDS II CCD'
_diffrn_measurement_method \f
_diffrn_radiation_monochromator graphite
_diffrn_radiation_source 'fine-focus sealed tube'
_diffrn_radiation_type MoK\a
_diffrn_radiation_wavelength 0.71073
_diffrn_reflns_av_R_equivalents 0.0931
_diffrn_reflns_av_sigmaI/netI 0.0607
_diffrn_reflns_limit_h_max 9
_diffrn_reflns_limit_h_min -11
_diffrn_reflns_limit_k_max 17
_diffrn_reflns_limit_k_min -17
_diffrn_reflns_limit_l_max 17
_diffrn_reflns_limit_l_min -17
_diffrn_reflns_number 25481
_diffrn_reflns_theta_full 26.37
_diffrn_reflns_theta_max 26.37
_diffrn_reflns_theta_min 3.17
_diffrn_standards_number 0
_exptl_absorpt_coefficient_mu 0.197
_exptl_absorpt_correction_type none
_exptl_crystal_colour colourless
_exptl_crystal_density_diffrn 1.260
_exptl_crystal_density_method 'not measured'
_exptl_crystal_description plate
_exptl_crystal_F_000 728
_exptl_crystal_size_max 0.40
_exptl_crystal_size_mid 0.15
_exptl_crystal_size_min 0.15
_refine_diff_density_max 0.432
_refine_diff_density_min -0.269
_refine_ls_extinction_coef 0.0089(11)
_refine_ls_extinction_expression Fc^*^=kFc[1+0.001xFc^2^\l^3^/sin(2\q)]^-1/4^
_refine_ls_extinction_method 'SHELXL97 (Sheldrick, 2008)'
_refine_ls_goodness_of_fit_ref 1.129
_refine_ls_hydrogen_treatment mixed
_refine_ls_matrix_type full
_refine_ls_number_parameters 464
_refine_ls_number_reflns 7264
_refine_ls_number_restraints 0
_refine_ls_restrained_S_all 1.129
_refine_ls_R_factor_all 0.0650
_refine_ls_R_factor_gt 0.0482
_refine_ls_shift/su_max 0.001
_refine_ls_shift/su_mean 0.000
_refine_ls_structure_factor_coef Fsqd
_refine_ls_weighting_details 'calc w=1/[\s^2^(Fo^2^)+(0.0217P)^2^+0.9275P] where P=(Fo^2^+2Fc^2^)/3'
_refine_ls_weighting_scheme calc
_refine_ls_wR_factor_gt 0.0984
_refine_ls_wR_factor_ref 0.1047
_reflns_number_gt 5925
_reflns_number_total 7264
_reflns_threshold_expression I>2\s(I)
_cod_data_source_file zs2131.cif
_cod_data_source_block I
_cod_database_code 2231390
_cod_database_fobs_code 2231390

loop_
_symmetry_equiv_pos_as_xyz
'x, y, z'
'-x, -y, -z'

loop_
_atom_site_type_symbol
_atom_site_label
_atom_site_fract_x
_atom_site_fract_y
_atom_site_fract_z
_atom_site_U_iso_or_equiv
_atom_site_adp_type
_atom_site_calc_flag
_atom_site_refinement_flags
_atom_site_occupancy
_atom_site_symmetry_multiplicity
S S1 0.43909(5) 0.75074(4) 0.39894(3) 0.02465(13) Uani d . 1 1
N N2 0.62257(18) 0.61645(11) 0.67491(11) 0.0239(3) Uani d . 1 1
N N5 0.44232(18) 0.57763(11) 0.76972(11) 0.0239(3) Uani d . 1 1
O O11 0.39575(19) 0.65641(11) 0.38435(10) 0.0380(4) Uani d . 1 1
O O12 0.37379(19) 0.82319(12) 0.33265(10) 0.0392(4) Uani d . 1 1
O O13 0.60130(17) 0.75129(12) 0.40749(11) 0.0407(4) Uani d . 1 1
C C1 0.5287(2) 0.55055(14) 0.69578(13) 0.0236(4) Uani d . 1 1
H H1 0.5239 0.4939 0.6636 0.028 Uiso calc R 1 1
C C3 0.5962(2) 0.68882(14) 0.73746(14) 0.0274(4) Uani d . 1 1
C C4 0.4838(2) 0.66389(14) 0.79749(14) 0.0271(4) Uani d . 1 1
C C51 0.3196(2) 0.52557(15) 0.81440(14) 0.0278(4) Uani d . 1 1
H H51 0.2354 0.5736 0.8340 0.033 Uiso calc R 1 1
C C11 0.3598(2) 0.78283(14) 0.51005(13) 0.0243(4) Uani d . 1 1
C C12 0.2803(2) 0.72031(15) 0.56465(13) 0.0275(4) Uani d . 1 1
H H12 0.2693 0.6588 0.5437 0.033 Uiso calc R 1 1
C C13 0.2164(2) 0.74776(16) 0.65032(14) 0.0332(5) Uani d . 1 1
H H13 0.1614 0.7051 0.6876 0.040 Uiso calc R 1 1
C C14 0.2328(3) 0.83630(17) 0.68102(15) 0.0406(6) Uani d . 1 1
H H14 0.1885 0.8549 0.7393 0.049 Uiso calc R 1 1
C C15 0.3137(3) 0.89853(17) 0.62733(17) 0.0472(6) Uani d . 1 1
H H15 0.3263 0.9593 0.6494 0.057 Uiso calc R 1 1
C C16 0.3769(3) 0.87242(16) 0.54092(16) 0.0376(5) Uani d . 1 1
H H16 0.4312 0.9155 0.5036 0.045 Uiso calc R 1 1
C C21 0.7465(2) 0.61059(15) 0.60282(14) 0.0287(4) Uani d . 1 1
H H21 0.7546 0.6761 0.5748 0.034 Uiso calc R 1 1
C C22 0.8952(3) 0.57618(19) 0.64945(17) 0.0431(6) Uani d . 1 1
H H22A 0.9131 0.6189 0.6988 0.065 Uiso calc R 1 1
H H22B 0.9783 0.5758 0.6028 0.065 Uiso calc R 1 1
H H22C 0.8900 0.5116 0.6768 0.065 Uiso calc R 1 1
C C23 0.7120(3) 0.54755(16) 0.52511(15) 0.0357(5) Uani d . 1 1
H H23A 0.6156 0.5723 0.4969 0.054 Uiso calc R 1 1
H H23B 0.7049 0.4827 0.5510 0.054 Uiso calc R 1 1
H H23C 0.7934 0.5470 0.4773 0.054 Uiso calc R 1 1
C C31 0.6752(3) 0.77647(17) 0.72980(19) 0.0374(5) Uani d . 1 1
H H60 0.655(3) 0.811(2) 0.673(2) 0.051(8) Uiso d . 1 1
H H61 0.783(3) 0.7619(19) 0.7328(18) 0.049(7) Uiso d . 1 1
H H62 0.652(3) 0.815(2) 0.784(2) 0.061(8) Uiso d . 1 1
C C41 0.4125(3) 0.71378(18) 0.87908(17) 0.0367(5) Uani d . 1 1
H H63 0.437(3) 0.681(2) 0.936(2) 0.054(8) Uiso d . 1 1
H H64 0.309(4) 0.723(2) 0.877(2) 0.058(8) Uiso d . 1 1
H H65 0.451(3) 0.777(2) 0.8844(19) 0.058(8) Uiso d . 1 1
C C53 0.2571(3) 0.46273(18) 0.74510(16) 0.0386(5) Uani d . 1 1
H H53A 0.2201 0.5018 0.6904 0.058 Uiso calc R 1 1
H H53B 0.1735 0.4313 0.7748 0.058 Uiso calc R 1 1
H H53C 0.3376 0.4145 0.7254 0.058 Uiso calc R 1 1
C C52 0.3776(3) 0.46925(17) 0.90138(15) 0.0392(5) Uani d . 1 1
H H52A 0.4158 0.5124 0.9444 0.059 Uiso calc R 1 1
H H52B 0.4596 0.4211 0.8838 0.059 Uiso calc R 1 1
H H52C 0.2947 0.4379 0.9322 0.059 Uiso calc R 1 1
S S2 -0.08093(6) 0.73424(4) -0.07445(3) 0.02813(13) Uani d . 1 1
O O21 -0.19080(19) 0.66586(13) -0.07226(12) 0.0459(4) Uani d . 1 1
O O22 0.02063(18) 0.72912(14) -0.15586(10) 0.0472(4) Uani d . 1 1
O O23 -0.14735(18) 0.83069(11) -0.05920(11) 0.0384(4) Uani d . 1 1
N N02 0.75192(18) 0.90033(11) 0.17822(11) 0.0247(3) Uani d . 1 1
N N05 0.90956(18) 0.87415(12) 0.29144(12) 0.0276(4) Uani d . 1 1
C C01 0.7870(2) 0.84590(14) 0.25474(14) 0.0268(4) Uani d . 1 1
H H01 0.7331 0.7951 0.2791 0.032 Uiso calc R 1 1
C C03 0.8562(2) 0.96711(13) 0.16604(14) 0.0252(4) Uani d . 1 1
C C04 0.9551(2) 0.95119(14) 0.23694(14) 0.0271(4) Uani d . 1 1
C C011 0.0379(2) 0.70085(14) 0.02239(13) 0.0253(4) Uani d . 1 1
C C012 0.0905(3) 0.60555(15) 0.03882(15) 0.0350(5) Uani d . 1 1
H H012 0.0623 0.5593 -0.0013 0.042 Uiso calc R 1 1
C C013 0.1834(3) 0.57763(17) 0.11302(17) 0.0419(6) Uani d . 1 1
H H013 0.2173 0.5123 0.1246 0.050 Uiso calc R 1 1
C C014 0.2274(3) 0.64522(18) 0.17066(15) 0.0394(5) Uani d . 1 1
H H014 0.2915 0.6262 0.2217 0.047 Uiso calc R 1 1
C C015 0.1777(3) 0.74003(16) 0.15365(14) 0.0343(5) Uani d . 1 1
H H015 0.2090 0.7863 0.1927 0.041 Uiso calc R 1 1
C C016 0.0826(2) 0.76818(15) 0.08013(13) 0.0281(4) Uani d . 1 1
H H016 0.0480 0.8335 0.0692 0.034 Uiso calc R 1 1
C C031 0.8501(3) 1.03796(16) 0.08522(16) 0.0321(5) Uani d . 1 1
H H54 0.856(3) 1.0048(17) 0.0264(17) 0.034(6) Uiso d . 1 1
H H55 0.934(3) 1.0736(19) 0.0873(17) 0.041(7) Uiso d . 1 1
H H56 0.758(3) 1.083(2) 0.0841(19) 0.053(8) Uiso d . 1 1
C C021 0.6220(2) 0.89358(16) 0.11676(14) 0.0309(5) Uani d . 1 1
H H021 0.6537 0.9119 0.0513 0.037 Uiso calc R 1 1
C C022 0.4900(3) 0.96410(19) 0.14589(18) 0.0433(6) Uani d . 1 1
H H02A 0.5224 1.0283 0.1435 0.065 Uiso calc R 1 1
H H02B 0.4563 0.9472 0.2098 0.065 Uiso calc R 1 1
H H02C 0.4061 0.9623 0.1032 0.065 Uiso calc R 1 1
C C023 0.5808(3) 0.79234(17) 0.11832(16) 0.0399(5) Uani d . 1 1
H H02D 0.6694 0.7499 0.0990 0.060 Uiso calc R 1 1
H H02E 0.4982 0.7885 0.0752 0.060 Uiso calc R 1 1
H H02F 0.5481 0.7731 0.1818 0.060 Uiso calc R 1 1
C C041 1.0886(3) 1.00083(18) 0.25941(19) 0.0377(5) Uani d . 1 1
H H57 1.180(3) 0.9550(19) 0.2658(18) 0.046(7) Uiso d . 1 1
H H58 1.071(3) 1.033(2) 0.323(2) 0.053(8) Uiso d . 1 1
H H59 1.106(3) 1.049(2) 0.212(2) 0.052(8) Uiso d . 1 1
C C051 0.9840(2) 0.83105(16) 0.37810(16) 0.0349(5) Uani d . 1 1
H H051 1.0931 0.8432 0.3743 0.042 Uiso calc R 1 1
C C052 0.9770(3) 0.72410(16) 0.38417(16) 0.0376(5) Uani d . 1 1
H H05A 1.0251 0.6963 0.3280 0.056 Uiso calc R 1 1
H H05B 0.8709 0.7105 0.3888 0.056 Uiso calc R 1 1
H H05C 1.0306 0.6964 0.4396 0.056 Uiso calc R 1 1
C C053 0.9122(3) 0.87818(19) 0.46308(17) 0.0491(6) Uani d . 1 1
H H05D 0.9196 0.9468 0.4565 0.074 Uiso calc R 1 1
H H05E 0.9652 0.8518 0.5192 0.074 Uiso calc R 1 1
H H05F 0.8053 0.8665 0.4687 0.074 Uiso calc R 1 1

loop_
_atom_site_aniso_label
_atom_site_aniso_U_11
_atom_site_aniso_U_22
_atom_site_aniso_U_33
_atom_site_aniso_U_12
_atom_site_aniso_U_13
_atom_site_aniso_U_23
S1 0.0242(2) 0.0278(3) 0.0214(2) -0.00192(19) 0.00511(18) -0.00097(18)
N2 0.0237(8) 0.0233(8) 0.0245(8) -0.0002(7) -0.0032(6) -0.0021(6)
N5 0.0248(8) 0.0244(8) 0.0221(8) 0.0006(7) -0.0012(6) -0.0038(6)
O11 0.0511(10) 0.0331(8) 0.0314(8) -0.0104(7) 0.0122(7) -0.0108(6)
O12 0.0466(9) 0.0425(9) 0.0258(7) 0.0046(7) 0.0014(7) 0.0046(6)
O13 0.0248(8) 0.0553(10) 0.0410(9) -0.0039(7) 0.0079(7) 0.0037(8)
C1 0.0247(9) 0.0236(9) 0.0221(9) 0.0001(8) -0.0025(7) -0.0030(7)
C3 0.0287(10) 0.0232(10) 0.0304(10) 0.0012(8) -0.0078(8) -0.0055(8)
C4 0.0271(10) 0.0252(10) 0.0290(10) 0.0011(8) -0.0056(8) -0.0061(8)
C51 0.0242(10) 0.0321(11) 0.0270(10) -0.0012(8) 0.0027(8) -0.0049(8)
C11 0.0241(9) 0.0272(10) 0.0209(9) 0.0017(8) -0.0004(7) -0.0027(7)
C12 0.0268(10) 0.0306(11) 0.0245(9) -0.0004(8) 0.0006(8) -0.0007(8)
C13 0.0323(11) 0.0422(13) 0.0228(10) 0.0053(10) 0.0033(8) 0.0019(9)
C14 0.0489(14) 0.0454(14) 0.0235(10) 0.0134(11) 0.0029(9) -0.0046(9)
C15 0.0678(17) 0.0313(12) 0.0421(13) 0.0043(12) -0.0037(12) -0.0166(10)
C16 0.0499(14) 0.0291(11) 0.0342(11) -0.0050(10) 0.0000(10) -0.0044(9)
C21 0.0320(11) 0.0258(10) 0.0281(10) -0.0045(8) 0.0055(8) 0.0002(8)
C22 0.0278(11) 0.0550(15) 0.0453(13) -0.0005(11) 0.0034(10) -0.0026(11)
C23 0.0460(13) 0.0342(12) 0.0271(10) -0.0067(10) 0.0076(9) -0.0030(9)
C31 0.0403(14) 0.0303(12) 0.0431(14) -0.0077(10) -0.0067(11) -0.0055(10)
C41 0.0414(14) 0.0351(13) 0.0336(12) 0.0010(11) 0.0010(10) -0.0125(10)
C53 0.0351(12) 0.0487(14) 0.0345(11) -0.0147(10) 0.0016(9) -0.0057(10)
C52 0.0455(13) 0.0417(13) 0.0303(11) -0.0058(11) -0.0010(10) 0.0038(10)
S2 0.0270(3) 0.0364(3) 0.0221(2) -0.0092(2) 0.00347(19) -0.0028(2)
O21 0.0448(10) 0.0489(10) 0.0483(10) -0.0236(8) -0.0089(8) -0.0003(8)
O22 0.0375(9) 0.0792(13) 0.0236(7) -0.0018(9) 0.0073(7) -0.0025(8)
O23 0.0381(9) 0.0389(9) 0.0374(8) -0.0014(7) -0.0027(7) 0.0012(7)
N02 0.0255(8) 0.0246(8) 0.0239(8) -0.0040(7) 0.0056(6) -0.0010(6)
N05 0.0230(8) 0.0285(9) 0.0311(9) -0.0047(7) 0.0015(7) 0.0027(7)
C01 0.0248(10) 0.0272(10) 0.0284(10) -0.0064(8) 0.0028(8) 0.0024(8)
C03 0.0257(10) 0.0200(9) 0.0297(10) -0.0038(8) 0.0094(8) -0.0036(8)
C04 0.0261(10) 0.0208(9) 0.0342(10) -0.0032(8) 0.0084(8) -0.0023(8)
C011 0.0265(10) 0.0295(10) 0.0207(9) -0.0087(8) 0.0063(7) -0.0014(8)
C012 0.0434(13) 0.0270(11) 0.0363(11) -0.0103(9) 0.0039(10) -0.0057(9)
C013 0.0486(14) 0.0306(12) 0.0443(13) 0.0013(10) 0.0031(11) 0.0067(10)
C014 0.0369(12) 0.0496(14) 0.0296(11) 0.0035(11) 0.0006(9) 0.0017(10)
C015 0.0366(12) 0.0400(12) 0.0271(10) -0.0043(10) 0.0018(9) -0.0087(9)
C016 0.0332(11) 0.0263(10) 0.0248(9) -0.0026(8) 0.0060(8) -0.0064(8)
C031 0.0363(12) 0.0275(11) 0.0326(11) -0.0067(10) 0.0091(9) 0.0003(9)
C021 0.0307(11) 0.0398(12) 0.0233(9) -0.0106(9) 0.0011(8) 0.0005(8)
C022 0.0301(12) 0.0508(15) 0.0470(14) 0.0000(11) -0.0022(10) 0.0085(11)
C023 0.0455(13) 0.0461(14) 0.0320(11) -0.0218(11) 0.0046(10) -0.0076(10)
C041 0.0290(11) 0.0315(12) 0.0532(15) -0.0081(10) 0.0010(10) 0.0003(11)
C051 0.0255(10) 0.0389(12) 0.0404(12) -0.0082(9) -0.0064(9) 0.0098(10)
C052 0.0310(11) 0.0379(12) 0.0416(12) -0.0001(9) 0.0003(9) 0.0110(10)
C053 0.0626(17) 0.0488(15) 0.0364(13) -0.0044(13) -0.0163(12) -0.0019(11)

loop_
_atom_type_symbol
_atom_type_description
_atom_type_scat_dispersion_real
_atom_type_scat_dispersion_imag
_atom_type_scat_source
C C 0.0033 0.0016 'International Tables Vol C Tables 4.2.6.8 and 6.1.1.4'
N N 0.0061 0.0033 'International Tables Vol C Tables 4.2.6.8 and 6.1.1.4'
O O 0.0106 0.0060 'International Tables Vol C Tables 4.2.6.8 and 6.1.1.4'
S S 0.1246 0.1234 'International Tables Vol C Tables 4.2.6.8 and 6.1.1.4'
H H 0.0000 0.0000 'International Tables Vol C Tables 4.2.6.8 and 6.1.1.4'

loop_
_geom_angle_atom_site_label_1
_geom_angle_atom_site_label_2
_geom_angle_atom_site_label_3
_geom_angle
O12 S1 O13 113.12(10)
O12 S1 O11 113.52(10)
O13 S1 O11 112.59(10)
O12 S1 C11 105.44(9)
O13 S1 C11 105.24(9)
O11 S1 C11 106.02(9)
C1 N2 C3 109.23(16)
C1 N2 C21 126.08(16)
C3 N2 C21 124.44(17)
C1 N5 C4 108.81(16)
C1 N5 C51 125.99(17)
C4 N5 C51 125.19(16)
N2 C1 N5 108.40(17)
N2 C1 H1 125.8
N5 C1 H1 125.8
C4 C3 N2 106.58(17)
C4 C3 C31 130.40(19)
N2 C3 C31 122.91(19)
C3 C4 N5 106.98(17)
C3 C4 C41 129.8(2)
N5 C4 C41 123.20(19)
N5 C51 C52 110.01(17)
N5 C51 C53 110.63(16)
C52 C51 C53 112.06(19)
N5 C51 H51 108.0
C52 C51 H51 108.0
C53 C51 H51 108.0
C12 C11 C16 120.16(19)
C12 C11 S1 120.90(15)
C16 C11 S1 118.93(16)
C11 C12 C13 119.9(2)
C11 C12 H12 120.1
C13 C12 H12 120.1
C14 C13 C12 120.2(2)
C14 C13 H13 119.9
C12 C13 H13 119.9
C13 C14 C15 120.2(2)
C13 C14 H14 119.9
C15 C14 H14 119.9
C14 C15 C16 120.3(2)
C14 C15 H15 119.9
C16 C15 H15 119.9
C11 C16 C15 119.3(2)
C11 C16 H16 120.3
C15 C16 H16 120.3
N2 C21 C23 111.13(17)
N2 C21 C22 109.09(17)
C23 C21 C22 112.18(19)
N2 C21 H21 108.1
C23 C21 H21 108.1
C22 C21 H21 108.1
C21 C22 H22A 109.5
C21 C22 H22B 109.5
H22A C22 H22B 109.5
C21 C22 H22C 109.5
H22A C22 H22C 109.5
H22B C22 H22C 109.5
C21 C23 H23A 109.5
C21 C23 H23B 109.5
H23A C23 H23B 109.5
C21 C23 H23C 109.5
H23A C23 H23C 109.5
H23B C23 H23C 109.5
C3 C31 H60 111.4(17)
C3 C31 H61 111.4(16)
H60 C31 H61 107(2)
C3 C31 H62 111.2(17)
H60 C31 H62 113(2)
H61 C31 H62 102(2)
C4 C41 H63 112.5(18)
C4 C41 H64 113.4(19)
H63 C41 H64 107(2)
C4 C41 H65 111.2(17)
H63 C41 H65 104(2)
H64 C41 H65 108(2)
C51 C53 H53A 109.5
C51 C53 H53B 109.5
H53A C53 H53B 109.5
C51 C53 H53C 109.5
H53A C53 H53C 109.5
H53B C53 H53C 109.5
C51 C52 H52A 109.5
C51 C52 H52B 109.5
H52A C52 H52B 109.5
C51 C52 H52C 109.5
H52A C52 H52C 109.5
H52B C52 H52C 109.5
O21 S2 O22 113.55(11)
O21 S2 O23 113.47(10)
O22 S2 O23 112.47(10)
O21 S2 C011 105.64(10)
O22 S2 C011 104.85(9)
O23 S2 C011 105.90(9)
C01 N02 C03 108.49(17)
C01 N02 C021 126.48(17)
C03 N02 C021 125.02(16)
C01 N05 C04 108.89(17)
C01 N05 C051 125.15(17)
C04 N05 C051 125.95(17)
N05 C01 N02 108.90(17)
N05 C01 H01 125.6
N02 C01 H01 125.6
C04 C03 N02 107.27(17)
C04 C03 C031 130.82(19)
N02 C03 C031 121.89(19)
C03 C04 N05 106.45(17)
C03 C04 C041 130.81(19)
N05 C04 C041 122.7(2)
C016 C011 C012 119.32(19)
C016 C011 S2 121.44(16)
C012 C011 S2 119.21(16)
C013 C012 C011 120.5(2)
C013 C012 H012 119.7
C011 C012 H012 119.7
C012 C013 C014 119.9(2)
C012 C013 H013 120.1
C014 C013 H013 120.1
C015 C014 C013 119.8(2)
C015 C014 H014 120.1
C013 C014 H014 120.1
C014 C015 C016 120.5(2)
C014 C015 H015 119.8
C016 C015 H015 119.8
C015 C016 C011 120.0(2)
C015 C016 H016 120.0
C011 C016 H016 120.0
C03 C031 H54 109.7(13)
C03 C031 H55 108.9(15)
H54 C031 H55 109(2)
C03 C031 H56 114.2(15)
H54 C031 H56 108(2)
H55 C031 H56 108(2)
N02 C021 C023 110.53(18)
N02 C021 C022 109.35(18)
C023 C021 C022 112.72(19)
N02 C021 H021 108.0
C023 C021 H021 108.0
C022 C021 H021 108.0
C021 C022 H02A 109.5
C021 C022 H02B 109.5
H02A C022 H02B 109.5
C021 C022 H02C 109.5
H02A C022 H02C 109.5
H02B C022 H02C 109.5
C021 C023 H02D 109.5
C021 C023 H02E 109.5
H02D C023 H02E 109.5
C021 C023 H02F 109.5
H02D C023 H02F 109.5
H02E C023 H02F 109.5
C04 C041 H57 110.4(15)
C04 C041 H58 110.7(15)
H57 C041 H58 107(2)
C04 C041 H59 110.7(17)
H57 C041 H59 110(2)
H58 C041 H59 108(2)
N05 C051 C053 110.09(18)
N05 C051 C052 110.38(18)
C053 C051 C052 112.08(19)
N05 C051 H051 108.1
C053 C051 H051 108.1
C052 C051 H051 108.1
C051 C052 H05A 109.5
C051 C052 H05B 109.5
H05A C052 H05B 109.5
C051 C052 H05C 109.5
H05A C052 H05C 109.5
H05B C052 H05C 109.5
C051 C053 H05D 109.5
C051 C053 H05E 109.5
H05D C053 H05E 109.5
C051 C053 H05F 109.5
H05D C053 H05F 109.5
H05E C053 H05F 109.5

loop_
_geom_bond_atom_site_label_1
_geom_bond_atom_site_label_2
_geom_bond_distance
S1 O12 1.4478(15)
S1 O13 1.4483(16)
S1 O11 1.4537(16)
S1 C11 1.7816(19)
N2 C1 1.331(3)
N2 C3 1.392(2)
N2 C21 1.484(2)
N5 C1 1.337(2)
N5 C4 1.391(3)
N5 C51 1.489(3)
C1 H1 0.9500
C3 C4 1.360(3)
C3 C31 1.485(3)
C4 C41 1.487(3)
C51 C52 1.517(3)
C51 C53 1.519(3)
C51 H51 1.0000
C11 C12 1.385(3)
C11 C16 1.388(3)
C12 C13 1.392(3)
C12 H12 0.9500
C13 C14 1.372(3)
C13 H13 0.9500
C14 C15 1.383(4)
C14 H14 0.9500
C15 C16 1.394(3)
C15 H15 0.9500
C16 H16 0.9500
C21 C23 1.518(3)
C21 C22 1.519(3)
C21 H21 1.0000
C22 H22A 0.9800
C22 H22B 0.9800
C22 H22C 0.9800
C23 H23A 0.9800
C23 H23B 0.9800
C23 H23C 0.9800
C31 H60 0.94(3)
C31 H61 0.96(3)
C31 H62 0.97(3)
C41 H63 0.94(3)
C41 H64 0.92(3)
C41 H65 1.00(3)
C53 H53A 0.9800
C53 H53B 0.9800
C53 H53C 0.9800
C52 H52A 0.9800
C52 H52B 0.9800
C52 H52C 0.9800
S2 O21 1.4420(16)
S2 O22 1.4523(15)
S2 O23 1.4532(17)
S2 C011 1.781(2)
N02 C01 1.332(2)
N02 C03 1.391(2)
N02 C021 1.484(3)
N05 C01 1.328(3)
N05 C04 1.395(2)
N05 C051 1.495(3)
C01 H01 0.9500
C03 C04 1.356(3)
C03 C031 1.490(3)
C04 C041 1.490(3)
C011 C016 1.388(3)
C011 C012 1.391(3)
C012 C013 1.380(3)
C012 H012 0.9500
C013 C014 1.387(4)
C013 H013 0.9500
C014 C015 1.379(3)
C014 H014 0.9500
C015 C016 1.385(3)
C015 H015 0.9500
C016 H016 0.9500
C031 H54 0.98(2)
C031 H55 0.94(3)
C031 H56 0.98(3)
C021 C023 1.514(3)
C021 C022 1.520(3)
C021 H021 1.0000
C022 H02A 0.9800
C022 H02B 0.9800
C022 H02C 0.9800
C023 H02D 0.9800
C023 H02E 0.9800
C023 H02F 0.9800
C041 H57 0.98(3)
C041 H58 1.04(3)
C041 H59 0.96(3)
C051 C053 1.510(3)
C051 C052 1.519(3)
C051 H051 1.0000
C052 H05A 0.9800
C052 H05B 0.9800
C052 H05C 0.9800
C053 H05D 0.9800
C053 H05E 0.9800
C053 H05F 0.9800

loop_
_geom_hbond_atom_site_label_D
_geom_hbond_atom_site_label_H
_geom_hbond_atom_site_label_A
_geom_hbond_site_symmetry_A
_geom_hbond_distance_DH
_geom_hbond_distance_HA
_geom_hbond_distance_DA
_geom_hbond_angle_DHA
_geom_hbond_publ_flag
C1 H1 O11 2_666 0.95 2.30 3.198(3) 157 yes
C01 H01 O13 . 0.95 2.25 3.040(3) 141 yes
C021 H021 O23 1_655 1.00 2.56 3.297(3) 131 no
C022 H02B O12 . 0.98 2.57 3.452(3) 150 no
C13 H13 O22 1_556 0.95 2.55 3.245(2) 130 no
C052 H05B O13 . 0.98 2.41 3.323(3) 155 no
C23 H23B O11 2_666 0.98 2.38 3.324(3) 162 no

loop_
_geom_torsion_atom_site_label_1
_geom_torsion_atom_site_label_2
_geom_torsion_atom_site_label_3
_geom_torsion_atom_site_label_4
_geom_torsion
C3 N2 C1 N5 0.0(2)
C21 N2 C1 N5 174.43(16)
C4 N5 C1 N2 -0.5(2)
C51 N5 C1 N2 178.39(16)
C1 N2 C3 C4 0.5(2)
C21 N2 C3 C4 -174.03(17)
C1 N2 C3 C31 -175.93(19)
C21 N2 C3 C31 9.5(3)
N2 C3 C4 N5 -0.8(2)
C31 C3 C4 N5 175.3(2)
N2 C3 C4 C41 178.8(2)
C31 C3 C4 C41 -5.2(4)
C1 N5 C4 C3 0.8(2)
C51 N5 C4 C3 -178.09(17)
C1 N5 C4 C41 -178.78(19)
C51 N5 C4 C41 2.3(3)
C1 N5 C51 C52 99.9(2)
C4 N5 C51 C52 -81.4(2)
C1 N5 C51 C53 -24.4(3)
C4 N5 C51 C53 154.31(19)
O12 S1 C11 C12 122.81(17)
O13 S1 C11 C12 -117.36(17)
O11 S1 C11 C12 2.15(19)
O12 S1 C11 C16 -56.32(19)
O13 S1 C11 C16 63.52(19)
O11 S1 C11 C16 -176.98(17)
C16 C11 C12 C13 0.5(3)
S1 C11 C12 C13 -178.59(15)
C11 C12 C13 C14 -0.4(3)
C12 C13 C14 C15 -0.4(3)
C13 C14 C15 C16 1.1(4)
C12 C11 C16 C15 0.1(3)
S1 C11 C16 C15 179.28(18)
C14 C15 C16 C11 -1.0(4)
C1 N2 C21 C23 27.3(3)
C3 N2 C21 C23 -159.08(18)
C1 N2 C21 C22 -96.9(2)
C3 N2 C21 C22 76.7(2)
C04 N05 C01 N02 0.8(2)
C051 N05 C01 N02 179.71(18)
C03 N02 C01 N05 -0.6(2)
C021 N02 C01 N05 -179.25(17)
C01 N02 C03 C04 0.2(2)
C021 N02 C03 C04 178.88(17)
C01 N02 C03 C031 178.83(18)
C021 N02 C03 C031 -2.5(3)
N02 C03 C04 N05 0.2(2)
C031 C03 C04 N05 -178.2(2)
N02 C03 C04 C041 -179.7(2)
C031 C03 C04 C041 1.9(4)
C01 N05 C04 C03 -0.6(2)
C051 N05 C04 C03 -179.54(18)
C01 N05 C04 C041 179.32(19)
C051 N05 C04 C041 0.4(3)
O21 S2 C011 C016 -136.91(17)
O22 S2 C011 C016 102.86(18)
O23 S2 C011 C016 -16.26(18)
O21 S2 C011 C012 45.03(19)
O22 S2 C011 C012 -75.20(18)
O23 S2 C011 C012 165.67(16)
C016 C011 C012 C013 1.5(3)
S2 C011 C012 C013 179.62(17)
C011 C012 C013 C014 -1.3(3)
C012 C013 C014 C015 0.1(3)
C013 C014 C015 C016 0.8(3)
C014 C015 C016 C011 -0.6(3)
C012 C011 C016 C015 -0.5(3)
S2 C011 C016 C015 -178.60(15)
C01 N02 C021 C023 -29.3(3)
C03 N02 C021 C023 152.33(18)
C01 N02 C021 C022 95.4(2)
C03 N02 C021 C022 -83.0(2)
C01 N05 C051 C053 -87.7(3)
C04 N05 C051 C053 91.0(2)
C01 N05 C051 C052 36.5(3)
C04 N05 C051 C052 -144.70(19)

loop_
_cod_related_entry_id
_cod_related_entry_database
_cod_related_entry_code
1 ChemSpider 30656902
